data_4035621
loop_
_publ_author_name
'Das, Eshani'
'Basak, Shyam'
'Anoop, Anakuthil'
'Basak, Amit'

_publ_section_title
;
 Experiment and Computational Study on the Regioselectivity of
 Nucleophilic Addition to Unsymmetrical p-Benzynes Derived from Bergman
 Cyclization of Enediynes.
;
_journal_issue 15
_journal_name_full 'The Journal of organic chemistry'
_journal_page_first 7730
_journal_page_last 7740
_journal_paper_doi 10.1021/acs.joc.8b00624
_journal_volume 83
_journal_year 2018
_chemical_formula_sum 'C20 H18 Br N O2 S'
_chemical_formula_weight 416.32
_space_group_crystal_system monoclinic
_space_group_IT_number 14
_space_group_name_Hall '-P 2ybc'
_space_group_name_H-M_alt 'P 1 21/c 1'
_atom_sites_solution_hydrogens geom
_audit_creation_method SHELXL-2014/7
_cell_angle_alpha 90.00(3)
_cell_angle_beta 91.42(3)
_cell_angle_gamma 90.00(3)
_cell_formula_units_Z 8
_cell_length_a 8.068(2)
_cell_length_b 15.653(3)
_cell_length_c 29.131(6)
_cell_measurement_reflns_used 354
_cell_measurement_temperature 293(2)
_cell_measurement_theta_max 28.6
_cell_measurement_theta_min 2.2
_cell_volume 3677.8(14)
_computing_cell_refinement 'SAINT 6.45 ( Bruker, 2003)'
_computing_data_collection 'SMART 5.628 (Bruker, 2003)'
_computing_data_reduction 'SAINT 6.45  (Bruker, 2003)'
_computing_molecular_graphics 'Diamond 2.1e'
_computing_structure_refinement 'SHELXL-2014/7 (Sheldrick, 2014)'
_computing_structure_solution SIR-97
_diffrn_ambient_temperature 293(2)
_diffrn_measured_fraction_theta_full 0.942
_diffrn_measured_fraction_theta_max 0.889
_diffrn_measurement_device_type 'Bruker SMART APEX'
_diffrn_measurement_method /w-scans
_diffrn_radiation_type MoK\a
_diffrn_radiation_wavelength 0.71073
_diffrn_reflns_av_R_equivalents 0.1428
_diffrn_reflns_av_unetI/netI 0.2299
_diffrn_reflns_Laue_measured_fraction_full 0.942
_diffrn_reflns_Laue_measured_fraction_max 0.889
_diffrn_reflns_limit_h_max 9
_diffrn_reflns_limit_h_min -9
_diffrn_reflns_limit_k_max 19
_diffrn_reflns_limit_k_min -18
_diffrn_reflns_limit_l_max 28
_diffrn_reflns_limit_l_min -33
_diffrn_reflns_number 16341
_diffrn_reflns_point_group_measured_fraction_full 0.942
_diffrn_reflns_point_group_measured_fraction_max 0.889
_diffrn_reflns_theta_full 25.500
_diffrn_reflns_theta_max 26.178
_diffrn_reflns_theta_min 1.398
_diffrn_source 'fine-focus sealed tube'
_exptl_absorpt_coefficient_mu 2.362
_exptl_absorpt_correction_T_max 0.9237
_exptl_absorpt_correction_T_min 0.8925
_exptl_absorpt_correction_type empirical
_exptl_absorpt_process_details SADABS
_exptl_crystal_colour colorless
_exptl_crystal_density_diffrn 1.504
_exptl_crystal_description cube
_exptl_crystal_F_000 1696
_exptl_crystal_size_max 0.11
_exptl_crystal_size_mid 0.08
_exptl_crystal_size_min 0.05
_refine_diff_density_max 0.519
_refine_diff_density_min -0.647
_refine_diff_density_rms 0.100
_refine_ls_extinction_method none
_refine_ls_goodness_of_fit_ref 0.846
_refine_ls_hydrogen_treatment constr
_refine_ls_matrix_type full
_refine_ls_number_parameters 451
_refine_ls_number_reflns 6534
_refine_ls_number_restraints 0
_refine_ls_restrained_S_all 0.846
_refine_ls_R_factor_all 0.2346
_refine_ls_R_factor_gt 0.0656
_refine_ls_shift/su_max 0.000
_refine_ls_shift/su_mean 0.000
_refine_ls_structure_factor_coef Fsqd
_refine_ls_weighting_details 'w=1/[\s^2^(Fo^2^)+(0.0815P)^2^] where P=(Fo^2^+2Fc^2^)/3'
_refine_ls_weighting_scheme calc
_refine_ls_wR_factor_gt 0.1496
_refine_ls_wR_factor_ref 0.2153
_reflns_Friedel_coverage 0.000
_reflns_number_gt 1979
_reflns_number_total 6534
_reflns_threshold_expression 'I > 2\s(I)'
_cod_data_source_file jo8b00624_si_002.cif
_cod_data_source_block 2a
_cod_original_sg_symbol_H-M 'P 21/c'
_cod_database_code 4035621
_shelx_shelxl_version_number 2014/7
_shelx_space_group_comment
;
The symmetry employed for this shelxl refinement is uniquely defined
by the following loop, which should always be used as a source of
symmetry information in preference to the above space-group names.
They are only intended as comments.
;

loop_
_space_group_symop_operation_xyz
'x, y, z'
'-x, y+1/2, -z+1/2'
'-x, -y, -z'
'x, -y-1/2, z-1/2'

loop_
_atom_site_label
_atom_site_type_symbol
_atom_site_fract_x
_atom_site_fract_y
_atom_site_fract_z
_atom_site_U_iso_or_equiv
_atom_site_adp_type
_atom_site_occupancy
_atom_site_site_symmetry_order
_atom_site_calc_flag
_atom_site_refinement_flags_posn
_atom_site_refinement_flags_adp
Br1 Br 0.02677(13) 0.51463(7) 0.74179(4) 0.0808(5) Uani 1 1 d . .
Br2 Br 0.52670(13) 0.51476(7) 0.75827(5) 0.0810(5) Uani 1 1 d . .
S1 S 0.1384(4) 0.8638(2) 0.59988(11) 0.0782(10) Uani 1 1 d . .
S2 S 0.6383(4) 0.8633(2) 0.90014(11) 0.0806(10) Uani 1 1 d . .
N1 N 0.1605(9) 0.7946(6) 0.6414(3) 0.062(2) Uani 1 1 d . .
O1 O 0.0259(8) 0.8249(6) 0.5673(3) 0.098(3) Uani 1 1 d . .
N2 N 0.6590(9) 0.7945(6) 0.8583(3) 0.066(2) Uani 1 1 d . .
O4 O 0.5960(10) 0.9421(5) 0.8791(3) 0.107(3) Uani 1 1 d . .
O3 O 0.5260(8) 0.8240(6) 0.9329(3) 0.098(3) Uani 1 1 d . .
O2 O 0.0974(10) 0.9438(5) 0.6216(3) 0.114(3) Uani 1 1 d . .
C6 C 0.2111(11) 0.7615(7) 0.7226(4) 0.057(3) Uani 1 1 d . .
C26 C 0.7115(11) 0.7604(7) 0.7775(4) 0.052(3) Uani 1 1 d . .
C10 C 0.2007(11) 0.7380(7) 0.8057(4) 0.054(3) Uani 1 1 d . .
C30 C 0.7024(11) 0.7394(7) 0.6943(4) 0.056(3) Uani 1 1 d . .
C7 C 0.1512(10) 0.6752(6) 0.7157(4) 0.048(3) Uani 1 1 d . .
C5 C 0.2355(10) 0.7920(7) 0.7674(4) 0.062(3) Uani 1 1 d . .
H5 H 0.2742 0.8473 0.7723 0.074 Uiso 1 1 calc R U
C25 C 0.7358(11) 0.7908(7) 0.7334(4) 0.061(3) Uani 1 1 d . .
H25 H 0.7747 0.8462 0.7294 0.073 Uiso 1 1 calc R U
C29 C 0.6398(11) 0.6537(7) 0.7012(4) 0.056(3) Uani 1 1 d . .
C4 C 0.2295(11) 0.7685(7) 0.8510(4) 0.063(3) Uani 1 1 d . .
H4 H 0.2721 0.8231 0.8558 0.075 Uiso 1 1 calc R U
C8 C 0.1156(11) 0.6258(6) 0.7535(4) 0.057(3) Uani 1 1 d . .
C28 C 0.6158(11) 0.6266(6) 0.7475(4) 0.059(3) Uani 1 1 d . .
C27 C 0.6514(11) 0.6786(8) 0.7859(4) 0.060(3) Uani 1 1 d . .
C13 C 0.1252(11) 0.6447(6) 0.6661(4) 0.062(3) Uani 1 1 d . .
H13A H 0.0071 0.6384 0.6599 0.074 Uiso 1 1 calc R U
H13B H 0.1752 0.5886 0.6631 0.074 Uiso 1 1 calc R U
C9 C 0.1409(11) 0.6541(7) 0.7991(4) 0.058(3) Uani 1 1 d . .
C21 C 0.6069(12) 0.6026(7) 0.6623(5) 0.075(3) Uani 1 1 d . .
H21 H 0.5656 0.5476 0.6659 0.090 Uiso 1 1 calc R U
C11 C 0.2527(12) 0.8226(7) 0.6836(3) 0.069(3) Uani 1 1 d . .
H11A H 0.2209 0.8804 0.6915 0.083 Uiso 1 1 calc R U
H11B H 0.3710 0.8218 0.6784 0.083 Uiso 1 1 calc R U
C34 C 0.8298(13) 0.8772(7) 0.9284(4) 0.065(3) Uani 1 1 d . .
C24 C 0.7275(11) 0.7676(7) 0.6492(4) 0.066(3) Uani 1 1 d . .
H24 H 0.7661 0.8228 0.6445 0.079 Uiso 1 1 calc R U
C12 C 0.1974(12) 0.7039(7) 0.6292(4) 0.069(3) Uani 1 1 d . .
H12A H 0.3163 0.6956 0.6278 0.083 Uiso 1 1 calc R U
H12B H 0.1483 0.6904 0.5994 0.083 Uiso 1 1 calc R U
C1 C 0.1087(11) 0.6018(7) 0.8374(5) 0.072(3) Uani 1 1 d . .
H1 H 0.0687 0.5465 0.8333 0.086 Uiso 1 1 calc R U
C37 C 1.1255(14) 0.9057(8) 0.9766(5) 0.072(3) Uani 1 1 d . .
C22 C 0.6358(13) 0.6337(10) 0.6189(5) 0.084(4) Uani 1 1 d . .
H22 H 0.6142 0.5989 0.5936 0.101 Uiso 1 1 calc R U
C3 C 0.1944(12) 0.7173(9) 0.8880(4) 0.073(3) Uani 1 1 d . .
H3 H 0.2088 0.7385 0.9177 0.088 Uiso 1 1 calc R U
C31 C 0.7521(12) 0.8218(7) 0.8165(3) 0.068(3) Uani 1 1 d . .
H31A H 0.8705 0.8214 0.8233 0.081 Uiso 1 1 calc R U
H31B H 0.7202 0.8794 0.8078 0.081 Uiso 1 1 calc R U
C19 C 0.3584(12) 0.8387(7) 0.5297(4) 0.069(3) Uani 1 1 d . .
H19 H 0.2785 0.8020 0.5173 0.083 Uiso 1 1 calc R U
C14 C 0.3314(12) 0.8783(7) 0.5715(4) 0.061(3) Uani 1 1 d . .
C2 C 0.1375(13) 0.6339(8) 0.8814(4) 0.074(3) Uani 1 1 d . .
H2 H 0.1185 0.5994 0.9068 0.089 Uiso 1 1 calc R U
C35 C 0.8620(13) 0.8403(7) 0.9697(4) 0.066(3) Uani 1 1 d . .
H35 H 0.7819 0.8050 0.9821 0.079 Uiso 1 1 calc R U
C18 C 0.5049(15) 0.8535(7) 0.5060(4) 0.079(4) Uani 1 1 d . .
H18 H 0.5217 0.8262 0.4781 0.095 Uiso 1 1 calc R U
C17 C 0.6229(13) 0.9076(8) 0.5234(5) 0.074(3) Uani 1 1 d . .
C23 C 0.6971(12) 0.7166(10) 0.6120(4) 0.077(4) Uani 1 1 d . .
H23 H 0.7165 0.7364 0.5825 0.093 Uiso 1 1 calc R U
C33 C 0.6274(12) 0.6445(7) 0.8343(4) 0.068(3) Uani 1 1 d . .
H33A H 0.5099 0.6367 0.8393 0.081 Uiso 1 1 calc R U
H33B H 0.6809 0.5892 0.8373 0.081 Uiso 1 1 calc R U
C32 C 0.6996(13) 0.7053(7) 0.8706(4) 0.072(3) Uani 1 1 d . .
H32A H 0.6544 0.6918 0.9003 0.086 Uiso 1 1 calc R U
H32B H 0.8190 0.6983 0.8728 0.086 Uiso 1 1 calc R U
C15 C 0.4531(18) 0.9309(7) 0.5890(4) 0.086(4) Uani 1 1 d . .
H15 H 0.4369 0.9580 0.6169 0.103 Uiso 1 1 calc R U
C16 C 0.6003(16) 0.9449(8) 0.5662(5) 0.085(4) Uani 1 1 d . .
H16 H 0.6829 0.9789 0.5795 0.102 Uiso 1 1 calc R U
C39 C 0.9544(18) 0.9307(7) 0.9101(4) 0.085(4) Uani 1 1 d . .
H39 H 0.9383 0.9568 0.8817 0.101 Uiso 1 1 calc R U
C38 C 1.0970(16) 0.9433(8) 0.9347(5) 0.086(4) Uani 1 1 d . .
H38 H 1.1780 0.9786 0.9228 0.104 Uiso 1 1 calc R U
C36 C 1.0056(15) 0.8526(8) 0.9938(4) 0.090(4) Uani 1 1 d . .
H36 H 1.0233 0.8254 1.0218 0.108 Uiso 1 1 calc R U
C20 C 0.7850(13) 0.9256(9) 0.4967(4) 0.122(5) Uani 1 1 d . .
H20A H 0.8535 0.9649 0.5140 0.183 Uiso 1 1 calc R U
H20B H 0.8441 0.8730 0.4926 0.183 Uiso 1 1 calc R U
H20C H 0.7569 0.9499 0.4673 0.183 Uiso 1 1 calc R U
C40 C 1.2841(13) 0.9259(9) 1.0035(4) 0.117(5) Uani 1 1 d . .
H40A H 1.2857 0.8948 1.0319 0.175 Uiso 1 1 calc R U
H40B H 1.3779 0.9096 0.9859 0.175 Uiso 1 1 calc R U
H40C H 1.2891 0.9860 1.0098 0.175 Uiso 1 1 calc R U

loop_
_atom_site_aniso_label
_atom_site_aniso_U_11
_atom_site_aniso_U_22
_atom_site_aniso_U_33
_atom_site_aniso_U_23
_atom_site_aniso_U_13
_atom_site_aniso_U_12
Br1 0.0650(7) 0.0564(8) 0.1205(11) -0.0020(7) -0.0040(6) -0.0040(6)
Br2 0.0647(7) 0.0561(8) 0.1221(11) 0.0039(7) -0.0016(6) -0.0037(6)
S1 0.071(2) 0.097(3) 0.067(2) 0.014(2) 0.0038(16) 0.0300(18)
S2 0.072(2) 0.099(3) 0.070(2) -0.009(2) -0.0124(17) 0.0307(19)
N1 0.060(5) 0.065(6) 0.062(6) 0.019(5) 0.000(4) 0.019(4)
O1 0.055(5) 0.156(8) 0.084(6) 0.043(6) -0.011(4) 0.010(5)
N2 0.058(6) 0.084(7) 0.056(6) -0.009(6) -0.006(4) 0.024(5)
O4 0.149(8) 0.091(7) 0.078(6) -0.020(5) -0.032(5) 0.061(5)
O3 0.061(5) 0.159(8) 0.076(6) -0.031(6) 0.010(4) 0.012(5)
O2 0.151(8) 0.101(7) 0.091(7) 0.010(6) 0.038(5) 0.075(6)
C6 0.046(6) 0.067(8) 0.059(8) -0.005(7) 0.003(5) 0.006(5)
C26 0.045(6) 0.068(8) 0.044(7) 0.000(6) -0.004(5) 0.000(5)
C10 0.058(7) 0.062(8) 0.041(7) -0.008(6) -0.003(5) 0.004(5)
C30 0.047(6) 0.056(8) 0.064(8) 0.008(7) -0.011(5) 0.011(5)
C7 0.046(6) 0.020(6) 0.078(8) -0.008(6) -0.019(5) 0.004(4)
C5 0.047(6) 0.063(8) 0.075(9) -0.004(7) -0.001(5) 0.005(5)
C25 0.061(7) 0.062(8) 0.059(8) -0.002(7) -0.003(5) -0.010(5)
C29 0.043(6) 0.055(8) 0.070(9) 0.000(7) -0.005(5) 0.001(5)
C4 0.053(7) 0.060(8) 0.075(9) 0.005(7) 0.002(6) -0.005(5)
C8 0.048(6) 0.040(6) 0.082(8) 0.022(7) -0.006(6) 0.005(5)
C28 0.044(6) 0.051(7) 0.082(9) -0.006(7) 0.004(5) -0.003(5)
C27 0.033(6) 0.071(9) 0.075(9) 0.004(7) 0.009(5) 0.007(5)
C13 0.055(6) 0.056(7) 0.074(8) -0.009(6) -0.010(5) 0.019(5)
C9 0.044(6) 0.063(9) 0.067(9) 0.011(7) -0.006(5) 0.011(5)
C21 0.053(7) 0.064(9) 0.106(11) -0.008(9) -0.013(7) 0.010(6)
C11 0.069(7) 0.089(9) 0.050(7) 0.000(7) 0.000(6) -0.003(6)
C34 0.075(8) 0.066(8) 0.052(8) -0.008(6) -0.013(6) 0.025(6)
C24 0.054(7) 0.077(9) 0.066(9) 0.003(8) -0.003(6) 0.000(6)
C12 0.069(7) 0.073(9) 0.064(8) -0.006(7) -0.003(6) 0.026(6)
C1 0.053(7) 0.075(9) 0.088(10) 0.018(8) 0.000(6) 0.004(6)
C37 0.059(8) 0.075(9) 0.081(10) -0.017(7) -0.010(7) -0.008(6)
C22 0.056(8) 0.110(13) 0.086(11) -0.043(9) -0.011(7) 0.008(7)
C3 0.064(8) 0.082(10) 0.073(10) 0.000(8) -0.007(6) 0.019(7)
C31 0.069(7) 0.087(9) 0.047(7) -0.031(6) 0.005(6) 0.008(6)
C19 0.052(7) 0.073(8) 0.082(9) -0.019(7) -0.005(6) -0.004(6)
C14 0.073(8) 0.049(7) 0.060(8) 0.006(6) 0.003(6) 0.004(6)
C2 0.065(8) 0.083(10) 0.076(10) 0.020(8) 0.015(6) 0.024(7)
C35 0.068(8) 0.064(8) 0.066(8) -0.006(7) 0.007(6) 0.005(6)
C18 0.074(8) 0.101(11) 0.063(8) -0.018(7) 0.002(6) 0.006(7)
C17 0.060(8) 0.085(10) 0.076(9) 0.025(8) -0.009(7) -0.007(7)
C23 0.051(7) 0.117(12) 0.064(9) 0.005(9) -0.002(6) 0.015(7)
C33 0.055(7) 0.082(9) 0.067(8) 0.024(7) 0.008(5) 0.023(6)
C32 0.074(8) 0.081(9) 0.059(8) -0.005(7) -0.004(6) 0.020(7)
C15 0.133(12) 0.061(9) 0.062(9) -0.005(7) -0.028(8) 0.002(8)
C16 0.093(10) 0.080(10) 0.080(10) 0.014(8) -0.025(8) -0.021(7)
C39 0.125(11) 0.064(9) 0.065(9) 0.020(7) 0.007(8) -0.007(8)
C38 0.097(10) 0.070(10) 0.092(11) -0.008(8) 0.007(8) -0.024(7)
C36 0.066(8) 0.098(11) 0.105(10) -0.005(8) -0.026(7) 0.012(7)
C20 0.077(10) 0.152(14) 0.138(13) 0.081(11) 0.002(8) -0.003(8)
C40 0.081(10) 0.142(13) 0.127(12) -0.060(10) -0.001(8) -0.002(8)

loop_
_atom_type_symbol
_atom_type_description
_atom_type_scat_dispersion_real
_atom_type_scat_dispersion_imag
_atom_type_scat_source
C C 0.0033 0.0016 'International Tables Vol C Tables 4.2.6.8 and 6.1.1.4'
H H 0.0000 0.0000 'International Tables Vol C Tables 4.2.6.8 and 6.1.1.4'
Br Br -0.2901 2.4595 'International Tables Vol C Tables 4.2.6.8 and 6.1.1.4'
N N 0.0061 0.0033 'International Tables Vol C Tables 4.2.6.8 and 6.1.1.4'
O O 0.0106 0.0060 'International Tables Vol C Tables 4.2.6.8 and 6.1.1.4'
S S 0.1246 0.1234 'International Tables Vol C Tables 4.2.6.8 and 6.1.1.4'

loop_
_geom_angle_atom_site_label_1
_geom_angle_atom_site_label_2
_geom_angle_atom_site_label_3
_geom_angle
O1 S1 O2 120.6(5)
O1 S1 N1 105.4(5)
O2 S1 N1 105.9(5)
O1 S1 C14 107.0(5)
O2 S1 C14 107.6(5)
N1 S1 C14 110.2(4)
O4 S2 O3 120.1(5)
O4 S2 N2 106.2(5)
O3 S2 N2 106.5(5)
O4 S2 C34 107.2(6)
O3 S2 C34 107.4(6)
N2 S2 C34 109.1(4)
C11 N1 C12 112.2(7)
C11 N1 S1 117.4(7)
C12 N1 S1 118.2(7)
C32 N2 C31 110.7(8)
C32 N2 S2 117.8(7)
C31 N2 S2 118.4(7)
C5 C6 C7 119.1(10)
C5 C6 C11 116.8(10)
C7 C6 C11 124.1(10)
C25 C26 C27 122.4(10)
C25 C26 C31 116.3(10)
C27 C26 C31 121.3(10)
C9 C10 C4 119.1(11)
C9 C10 C5 121.1(10)
C4 C10 C5 119.8(11)
C24 C30 C25 123.0(11)
C24 C30 C29 118.5(11)
C25 C30 C29 118.5(10)
C8 C7 C6 119.2(9)
C8 C7 C13 123.5(9)
C6 C7 C13 117.3(9)
C6 C5 C10 120.0(10)
C6 C5 H5 120.0
C10 C5 H5 120.0
C26 C25 C30 121.4(10)
C26 C25 H25 119.3
C30 C25 H25 119.3
C21 C29 C28 124.3(11)
C21 C29 C30 118.4(11)
C28 C29 C30 117.3(10)
C3 C4 C10 120.0(11)
C3 C4 H4 120.0
C10 C4 H4 120.0
C7 C8 C9 123.1(9)
C7 C8 Br1 116.8(8)
C9 C8 Br1 120.0(8)
C27 C28 C29 123.2(10)
C27 C28 Br2 117.9(9)
C29 C28 Br2 118.8(8)
C26 C27 C28 117.2(10)
C26 C27 C33 122.5(10)
C28 C27 C33 120.2(11)
C7 C13 C12 115.1(9)
C7 C13 H13A 108.5
C12 C13 H13A 108.5
C7 C13 H13B 108.5
C12 C13 H13B 108.5
H13A C13 H13B 107.5
C8 C9 C10 117.5(10)
C8 C9 C1 122.5(11)
C10 C9 C1 120.1(11)
C22 C21 C29 120.3(12)
C22 C21 H21 119.9
C29 C21 H21 119.9
N1 C11 C6 108.3(9)
N1 C11 H11A 110.0
C6 C11 H11A 110.0
N1 C11 H11B 110.0
C6 C11 H11B 110.0
H11A C11 H11B 108.4
C35 C34 C39 117.5(10)
C35 C34 S2 121.0(10)
C39 C34 S2 121.5(10)
C23 C24 C30 122.2(11)
C23 C24 H24 118.9
C30 C24 H24 118.9
N1 C12 C13 108.9(8)
N1 C12 H12A 109.9
C13 C12 H12A 109.9
N1 C12 H12B 109.9
C13 C12 H12B 109.9
H12A C12 H12B 108.3
C2 C1 C9 119.3(11)
C2 C1 H1 120.4
C9 C1 H1 120.4
C38 C37 C36 118.6(11)
C38 C37 C40 119.5(13)
C36 C37 C40 121.9(13)
C21 C22 C23 121.7(12)
C21 C22 H22 119.2
C23 C22 H22 119.2
C4 C3 C2 120.7(11)
C4 C3 H3 119.7
C2 C3 H3 119.7
N2 C31 C26 108.8(9)
N2 C31 H31A 109.9
C26 C31 H31A 109.9
N2 C31 H31B 109.9
C26 C31 H31B 109.9
H31A C31 H31B 108.3
C14 C19 C18 120.7(10)
C14 C19 H19 119.7
C18 C19 H19 119.7
C15 C14 C19 118.0(11)
C15 C14 S1 121.7(11)
C19 C14 S1 120.3(9)
C1 C2 C3 120.8(11)
C1 C2 H2 119.6
C3 C2 H2 119.6
C34 C35 C36 122.9(11)
C34 C35 H35 118.5
C36 C35 H35 118.5
C17 C18 C19 120.5(11)
C17 C18 H18 119.7
C19 C18 H18 119.7
C18 C17 C16 119.3(11)
C18 C17 C20 120.8(13)
C16 C17 C20 119.9(12)
C24 C23 C22 118.9(12)
C24 C23 H23 120.5
C22 C23 H23 120.5
C32 C33 C27 111.5(9)
C32 C33 H33A 109.3
C27 C33 H33A 109.3
C32 C33 H33B 109.3
C27 C33 H33B 109.3
H33A C33 H33B 108.0
N2 C32 C33 110.0(8)
N2 C32 H32A 109.7
C33 C32 H32A 109.7
N2 C32 H32B 109.7
C33 C32 H32B 109.7
H32A C32 H32B 108.2
C14 C15 C16 122.0(12)
C14 C15 H15 119.0
C16 C15 H15 119.0
C15 C16 C17 119.5(11)
C15 C16 H16 120.2
C17 C16 H16 120.2
C38 C39 C34 119.1(11)
C38 C39 H39 120.5
C34 C39 H39 120.5
C39 C38 C37 122.1(12)
C39 C38 H38 119.0
C37 C38 H38 119.0
C35 C36 C37 119.8(12)
C35 C36 H36 120.1
C37 C36 H36 120.1
C17 C20 H20A 109.5
C17 C20 H20B 109.5
H20A C20 H20B 109.5
C17 C20 H20C 109.5
H20A C20 H20C 109.5
H20B C20 H20C 109.5
C37 C40 H40A 109.5
C37 C40 H40B 109.5
H40A C40 H40B 109.5
C37 C40 H40C 109.5
H40A C40 H40C 109.5
H40B C40 H40C 109.5

loop_
_geom_bond_atom_site_label_1
_geom_bond_atom_site_label_2
_geom_bond_distance
Br1 C8 1.909(10)
Br2 C28 1.922(10)
S1 O1 1.432(8)
S1 O2 1.445(8)
S1 N1 1.631(8)
S1 C14 1.796(11)
S2 O4 1.417(8)
S2 O3 1.467(8)
S2 N2 1.638(9)
S2 C34 1.746(10)
N1 C11 1.486(11)
N1 C12 1.495(12)
N2 C32 1.477(12)
N2 C31 1.508(12)
C6 C5 1.400(13)
C6 C7 1.447(12)
C6 C11 1.529(13)
C26 C25 1.388(12)
C26 C27 1.393(13)
C26 C31 1.519(12)
C10 C9 1.412(13)
C10 C4 1.419(13)
C10 C5 1.432(13)
C30 C24 1.408(13)
C30 C25 1.414(13)
C30 C29 1.448(13)
C7 C8 1.382(13)
C7 C13 1.533(12)
C5 H5 0.9300
C25 H25 0.9300
C29 C21 1.406(14)
C29 C28 1.434(14)
C4 C3 1.378(13)
C4 H4 0.9300
C8 C9 1.409(14)
C28 C27 1.406(13)
C27 C33 1.525(13)
C13 C12 1.543(13)
C13 H13A 0.9700
C13 H13B 0.9700
C9 C1 1.414(14)
C21 C22 1.381(15)
C21 H21 0.9300
C11 H11A 0.9700
C11 H11B 0.9700
C34 C35 1.354(13)
C34 C39 1.423(14)
C24 C23 1.363(14)
C24 H24 0.9300
C12 H12A 0.9700
C12 H12B 0.9700
C1 C2 1.391(14)
C1 H1 0.9300
C37 C38 1.369(14)
C37 C36 1.379(15)
C37 C40 1.517(13)
C22 C23 1.405(15)
C22 H22 0.9300
C3 C2 1.395(14)
C3 H3 0.9300
C31 H31A 0.9700
C31 H31B 0.9700
C19 C14 1.388(13)
C19 C18 1.403(13)
C19 H19 0.9300
C14 C15 1.370(14)
C2 H2 0.9300
C35 C36 1.353(13)
C35 H35 0.9300
C18 C17 1.362(14)
C18 H18 0.9300
C17 C16 1.394(15)
C17 C20 1.563(14)
C23 H23 0.9300
C33 C32 1.528(13)
C33 H33A 0.9700
C33 H33B 0.9700
C32 H32A 0.9700
C32 H32B 0.9700
C15 C16 1.391(15)
C15 H15 0.9300
C16 H16 0.9300
C39 C38 1.354(14)
C39 H39 0.9300
C38 H38 0.9300
C36 H36 0.9300
C20 H20A 0.9600
C20 H20B 0.9600
C20 H20C 0.9600
C40 H40A 0.9600
C40 H40B 0.9600
C40 H40C 0.9600
